data_7126946
loop_
_publ_author_name
'Norton, Amie E.'
'Abdolmaleki, Mahmood Karimi'
'Liang, Jiamin'
'Sharma, Malvika'
'Golsby, Robert'
'Zoller, Ann'
'Krause, Jeanette A.'
'Connick, William B.'
'Chatterjee, Sayandev'

_publ_section_title
;
 Phase transformation induced mechanochromism in a platinum salt: a tale
 of two polymorphs.
;
_journal_issue 70
_journal_name_full 'Chemical communications (Cambridge, England)'
_journal_page_first 10175
_journal_page_last 10178
_journal_paper_doi 10.1039/d0cc03436c
_journal_volume 56
_journal_year 2020
_chemical_formula_moiety 'C15 H11 N3 Cl Pt, N O3, H N O3'
_chemical_formula_sum 'C15 H12 Cl N5 O6 Pt'
_chemical_formula_weight 588.84
_space_group_crystal_system triclinic
_space_group_IT_number 2
_space_group_name_Hall '-P 1'
_space_group_name_H-M_alt 'P -1'
_atom_sites_solution_hydrogens mixed
_atom_sites_solution_primary direct
_atom_sites_solution_secondary difmap
_audit_creation_method SHELXL-2017/1
_audit_update_record
;
2019-09-30 deposited with the CCDC.	2020-07-20 downloaded from the CCDC.
;
_cell_angle_alpha 68.6520(10)
_cell_angle_beta 84.6930(10)
_cell_angle_gamma 89.7600(10)
_cell_formula_units_Z 2
_cell_length_a 9.06380(10)
_cell_length_b 9.77440(10)
_cell_length_c 10.39170(10)
_cell_measurement_reflns_used 5389
_cell_measurement_temperature 150(2)
_cell_measurement_theta_max 67.45
_cell_measurement_theta_min 4.59
_cell_volume 853.359(16)
_computing_cell_refinement 'Bruker SMART v5.634'
_computing_data_collection 'Bruker SMART v5.634'
_computing_data_reduction 'Bruker SAINT v7.66A'
_computing_molecular_graphics 'Bruker SHELXTL v6.14'
_computing_publication_material 'Bruker SHELXTL v6.14'
_computing_structure_refinement 'SHELXL-2017/1 (Sheldrick, 2017, G.M. Sheldrick (2015) Acta Cryst., C71, 3-8)'
_computing_structure_solution 'Bruker SHELXTL v6.14'
_diffrn_ambient_temperature 150(2)
_diffrn_measured_fraction_theta_full 0.944
_diffrn_measured_fraction_theta_max 0.944
_diffrn_measurement_device_type 'Bruker SMART6000 CCD'
_diffrn_measurement_method '\w scans'
_diffrn_radiation_monochromator graphite
_diffrn_radiation_source 'fine-focus sealed tube'
_diffrn_radiation_type CuK\a
_diffrn_radiation_wavelength 1.54178
_diffrn_reflns_av_R_equivalents 0.0383
_diffrn_reflns_av_unetI/netI 0.0481
_diffrn_reflns_Laue_measured_fraction_full 0.944
_diffrn_reflns_Laue_measured_fraction_max 0.944
_diffrn_reflns_limit_h_max 10
_diffrn_reflns_limit_h_min -10
_diffrn_reflns_limit_k_max 11
_diffrn_reflns_limit_k_min -11
_diffrn_reflns_limit_l_max 12
_diffrn_reflns_limit_l_min -12
_diffrn_reflns_number 7075
_diffrn_reflns_point_group_measured_fraction_full 0.944
_diffrn_reflns_point_group_measured_fraction_max 0.944
_diffrn_reflns_theta_full 67.621
_diffrn_reflns_theta_max 67.621
_diffrn_reflns_theta_min 4.590
_exptl_absorpt_coefficient_mu 17.269
_exptl_absorpt_correction_T_max 0.753
_exptl_absorpt_correction_T_min 0.466
_exptl_absorpt_correction_type multi-scan
_exptl_absorpt_process_details 'SADABS v2008/1 (L.Krause, et al. J. Appl. Cryst. (2015), 48, 3-10)'
_exptl_crystal_colour yellow
_exptl_crystal_density_diffrn 2.292
_exptl_crystal_description plate
_exptl_crystal_F_000 560
_exptl_crystal_size_max 0.200
_exptl_crystal_size_mid 0.070
_exptl_crystal_size_min 0.010
_refine_diff_density_max 2.177
_refine_diff_density_min -1.154
_refine_diff_density_rms 0.179
_refine_ls_extinction_method none
_refine_ls_goodness_of_fit_ref 1.050
_refine_ls_hydrogen_treatment constr
_refine_ls_matrix_type full
_refine_ls_number_parameters 253
_refine_ls_number_reflns 2905
_refine_ls_number_restraints 0
_refine_ls_restrained_S_all 1.050
_refine_ls_R_factor_all 0.0349
_refine_ls_R_factor_gt 0.0320
_refine_ls_shift/su_max 0.000
_refine_ls_shift/su_mean 0.000
_refine_ls_structure_factor_coef Fsqd
_refine_ls_weighting_details 'w=1/[\s^2^(Fo^2^)+(0.0525P)^2^] where P=(Fo^2^+2Fc^2^)/3'
_refine_ls_weighting_scheme calc
_refine_ls_wR_factor_gt 0.0795
_refine_ls_wR_factor_ref 0.0811
_reflns_Friedel_coverage 0.000
_reflns_number_gt 2687
_reflns_number_total 2905
_reflns_threshold_expression 'I > 2\s(I)'
_cod_data_source_file d0cc03436c2.cif
_cod_data_source_block YELLOW
_cod_depositor_comments 'Adding full bibliography for 7126945--7126946.cif.'
_cod_database_code 7126946
_shelx_shelxl_version_number 2017/1
_shelx_space_group_comment
;
The symmetry employed for this shelxl refinement is uniquely defined
by the following loop, which should always be used as a source of
symmetry information in preference to the above space-group names.
They are only intended as comments.
;
_shelx_estimated_absorpt_t_min 0.130
_shelx_estimated_absorpt_t_max 0.846

loop_
_space_group_symop_operation_xyz
'x, y, z'
'-x, -y, -z'

loop_
_atom_site_label
_atom_site_type_symbol
_atom_site_fract_x
_atom_site_fract_y
_atom_site_fract_z
_atom_site_U_iso_or_equiv
_atom_site_adp_type
_atom_site_occupancy
_atom_site_site_symmetry_order
_atom_site_calc_flag
_atom_site_refinement_flags_posn
_atom_site_refinement_flags_adp
_atom_site_refinement_flags_occupancy
_atom_site_disorder_assembly
_atom_site_disorder_group
Pt Pt 0.12361(2) 0.13765(2) 0.43112(2) 0.01916(11) Uani 1 1 d . . . . .
Cl1 Cl 0.15115(16) 0.12812(16) 0.65244(14) 0.0258(3) Uani 1 1 d . . . . .
N1 N 0.2714(5) -0.0162(5) 0.4213(5) 0.0228(10) Uani 1 1 d . . . . .
N2 N 0.1035(5) 0.1495(5) 0.2419(5) 0.0190(10) Uani 1 1 d . . . . .
N3 N -0.0297(5) 0.2961(5) 0.3790(5) 0.0213(10) Uani 1 1 d . . . . .
C1 C 0.3518(7) -0.0991(6) 0.5208(6) 0.0257(13) Uani 1 1 d . . . . .
H1 H 0.340859 -0.089881 0.609001 0.031 Uiso 1 1 calc R U . . .
C2 C 0.4501(7) -0.1976(7) 0.4986(7) 0.0311(14) Uani 1 1 d . . . . .
H2 H 0.508114 -0.253194 0.570341 0.037 Uiso 1 1 calc R U . . .
C3 C 0.4644(7) -0.2156(7) 0.3756(8) 0.0362(15) Uani 1 1 d . . . . .
H3 H 0.530707 -0.285325 0.361072 0.043 Uiso 1 1 calc R U . . .
C4 C 0.3806(7) -0.1307(7) 0.2686(7) 0.0299(14) Uani 1 1 d . . . . .
H4 H 0.390014 -0.140570 0.180646 0.036 Uiso 1 1 calc R U . . .
C5 C 0.2842(7) -0.0323(6) 0.2956(6) 0.0244(12) Uani 1 1 d . . . . .
C6 C 0.1884(7) 0.0616(6) 0.1938(6) 0.0243(12) Uani 1 1 d . . . . .
C7 C 0.1752(8) 0.0706(7) 0.0591(7) 0.0320(15) Uani 1 1 d . . . . .
H7 H 0.233143 0.011315 0.020292 0.038 Uiso 1 1 calc R U . . .
C8 C 0.0753(7) 0.1681(7) -0.0183(6) 0.0323(15) Uani 1 1 d . . . . .
H8 H 0.065481 0.174735 -0.110576 0.039 Uiso 1 1 calc R U . . .
C9 C -0.0091(7) 0.2547(7) 0.0362(6) 0.0268(13) Uani 1 1 d . . . . .
H9 H -0.077275 0.320150 -0.017471 0.032 Uiso 1 1 calc R U . . .
C10 C 0.0064(7) 0.2452(7) 0.1700(6) 0.0260(13) Uani 1 1 d . . . . .
C11 C -0.0695(6) 0.3274(6) 0.2483(6) 0.0230(12) Uani 1 1 d . . . . .
C12 C -0.1722(7) 0.4315(7) 0.1965(6) 0.0268(13) Uani 1 1 d . . . . .
H12 H -0.199250 0.452709 0.105164 0.032 Uiso 1 1 calc R U . . .
C13 C -0.2363(7) 0.5057(7) 0.2768(7) 0.0320(14) Uani 1 1 d . . . . .
H13 H -0.307910 0.577685 0.241607 0.038 Uiso 1 1 calc R U . . .
C14 C -0.1951(7) 0.4737(7) 0.4088(7) 0.0295(14) Uani 1 1 d . . . . .
H14 H -0.237490 0.524275 0.465121 0.035 Uiso 1 1 calc R U . . .
C15 C -0.0915(7) 0.3676(6) 0.4588(6) 0.0239(12) Uani 1 1 d . . . . .
H15 H -0.063606 0.344974 0.550024 0.029 Uiso 1 1 calc R U . . .
N4 N 0.4745(6) -0.2491(6) 0.9372(6) 0.0332(13) Uani 1 1 d . . . . .
O1 O 0.3727(6) -0.1667(6) 0.9265(6) 0.0517(14) Uani 1 1 d . . . . .
O2 O 0.5486(6) -0.2959(6) 1.0357(5) 0.0427(12) Uani 1 1 d . . . . .
O3 O 0.5073(6) -0.2932(6) 0.8312(5) 0.0409(12) Uani 1 1 d . . . . .
N5 N 0.7211(6) -0.5165(5) 0.7678(5) 0.0269(11) Uani 1 1 d . . . . .
O4 O 0.8234(5) -0.5963(5) 0.7607(5) 0.0352(11) Uani 1 1 d . . . . .
O5 O 0.6275(5) -0.4771(6) 0.6837(4) 0.0385(11) Uani 1 1 d . . . . .
O6 O 0.7131(5) -0.4667(5) 0.8697(4) 0.0309(10) Uani 1 1 d . . . . .
H63 H 0.651350 -0.382900 0.826160 0.046 Uiso 1 1 d . U . . .

loop_
_atom_site_aniso_label
_atom_site_aniso_U_11
_atom_site_aniso_U_22
_atom_site_aniso_U_33
_atom_site_aniso_U_23
_atom_site_aniso_U_13
_atom_site_aniso_U_12
Pt 0.02168(17) 0.02033(16) 0.01539(15) -0.00645(10) -0.00163(10) -0.00046(10)
Cl1 0.0305(8) 0.0309(7) 0.0176(6) -0.0103(5) -0.0038(5) 0.0012(6)
N1 0.019(3) 0.024(2) 0.024(3) -0.008(2) 0.000(2) -0.0047(19)
N2 0.021(3) 0.016(2) 0.018(2) -0.0045(18) -0.0003(19) -0.0036(18)
N3 0.021(3) 0.021(2) 0.022(2) -0.007(2) -0.005(2) -0.0031(19)
C1 0.030(3) 0.021(3) 0.025(3) -0.007(2) -0.007(3) -0.004(2)
C2 0.028(3) 0.025(3) 0.039(4) -0.009(3) -0.007(3) 0.004(2)
C3 0.030(4) 0.029(3) 0.052(4) -0.020(3) 0.007(3) 0.002(3)
C4 0.032(4) 0.026(3) 0.034(3) -0.014(3) 0.001(3) 0.001(3)
C5 0.025(3) 0.026(3) 0.022(3) -0.010(2) 0.002(2) -0.006(2)
C6 0.027(3) 0.024(3) 0.022(3) -0.010(2) 0.002(2) -0.006(2)
C7 0.038(4) 0.033(3) 0.026(3) -0.015(3) 0.007(3) -0.012(3)
C8 0.038(4) 0.041(4) 0.022(3) -0.016(3) -0.004(3) -0.007(3)
C9 0.033(4) 0.031(3) 0.017(3) -0.009(2) -0.005(2) -0.004(3)
C10 0.026(3) 0.027(3) 0.022(3) -0.004(2) -0.004(2) -0.005(2)
C11 0.024(3) 0.023(3) 0.021(3) -0.008(2) -0.002(2) -0.003(2)
C12 0.024(3) 0.031(3) 0.026(3) -0.009(3) -0.005(2) -0.001(2)
C13 0.031(4) 0.028(3) 0.034(3) -0.006(3) -0.006(3) 0.007(3)
C14 0.029(3) 0.026(3) 0.034(3) -0.012(3) 0.000(3) -0.002(2)
C15 0.026(3) 0.026(3) 0.022(3) -0.013(2) -0.001(2) -0.003(2)
N4 0.034(3) 0.034(3) 0.032(3) -0.014(2) 0.008(3) -0.008(2)
O1 0.054(3) 0.047(3) 0.057(3) -0.026(3) 0.006(3) 0.016(3)
O2 0.042(3) 0.060(3) 0.032(3) -0.024(2) -0.003(2) -0.009(2)
O3 0.047(3) 0.049(3) 0.031(3) -0.020(2) -0.008(2) 0.015(2)
N5 0.034(3) 0.024(3) 0.020(2) -0.006(2) -0.003(2) 0.002(2)
O4 0.041(3) 0.036(3) 0.031(2) -0.014(2) -0.008(2) 0.011(2)
O5 0.033(3) 0.057(3) 0.021(2) -0.007(2) -0.013(2) 0.010(2)
O6 0.037(3) 0.034(2) 0.023(2) -0.0118(19) -0.0067(19) 0.0016(19)

loop_
_atom_type_symbol
_atom_type_description
_atom_type_scat_dispersion_real
_atom_type_scat_dispersion_imag
_atom_type_scat_source
C C 0.0181 0.0091 'International Tables Vol C Tables 4.2.6.8 and 6.1.1.4'
H H 0.0000 0.0000 'International Tables Vol C Tables 4.2.6.8 and 6.1.1.4'
N N 0.0311 0.0180 'International Tables Vol C Tables 4.2.6.8 and 6.1.1.4'
O O 0.0492 0.0322 'International Tables Vol C Tables 4.2.6.8 and 6.1.1.4'
Pt Pt -4.5932 6.9264 'International Tables Vol C Tables 4.2.6.8 and 6.1.1.4'
Cl Cl 0.3639 0.7018 'International Tables Vol C Tables 4.2.6.8 and 6.1.1.4'

loop_
_geom_angle_atom_site_label_1
_geom_angle_atom_site_label_2
_geom_angle_atom_site_label_3
_geom_angle
_geom_angle_site_symmetry_1
_geom_angle_site_symmetry_3
_geom_angle_publ_flag
N2 Pt N3 80.95(19) . . ?
N2 Pt N1 81.1(2) . . ?
N3 Pt N1 162.0(2) . . ?
N2 Pt Cl1 178.70(13) . . ?
N3 Pt Cl1 98.92(14) . . ?
N1 Pt Cl1 99.02(14) . . ?
C1 N1 C5 119.2(5) . . ?
C1 N1 Pt 127.9(4) . . ?
C5 N1 Pt 112.9(4) . . ?
C6 N2 C10 125.3(5) . . ?
C6 N2 Pt 117.3(4) . . ?
C10 N2 Pt 117.3(4) . . ?
C15 N3 C11 120.1(5) . . ?
C15 N3 Pt 127.1(4) . . ?
C11 N3 Pt 112.8(4) . . ?
N1 C1 C2 121.6(6) . . ?
C3 C2 C1 120.2(6) . . ?
C2 C3 C4 119.7(6) . . ?
C5 C4 C3 117.9(6) . . ?
N1 C5 C4 121.4(6) . . ?
N1 C5 C6 115.1(5) . . ?
C4 C5 C6 123.5(6) . . ?
N2 C6 C7 117.5(6) . . ?
N2 C6 C5 113.5(5) . . ?
C7 C6 C5 129.0(6) . . ?
C6 C7 C8 118.8(6) . . ?
C9 C8 C7 121.4(6) . . ?
C8 C9 C10 119.0(6) . . ?
N2 C10 C9 118.0(6) . . ?
N2 C10 C11 113.4(5) . . ?
C9 C10 C11 128.6(6) . . ?
N3 C11 C12 120.5(5) . . ?
N3 C11 C10 115.5(5) . . ?
C12 C11 C10 123.9(5) . . ?
C11 C12 C13 120.0(6) . . ?
C14 C13 C12 119.1(6) . . ?
C13 C14 C15 119.7(6) . . ?
N3 C15 C14 120.6(5) . . ?
O1 N4 O2 126.3(6) . . ?
O1 N4 O3 116.2(6) . . ?
O2 N4 O3 117.5(6) . . ?
O4 N5 O5 124.3(5) . . ?
O4 N5 O6 117.6(5) . . ?
O5 N5 O6 118.1(5) . . ?

loop_
_geom_bond_atom_site_label_1
_geom_bond_atom_site_label_2
_geom_bond_distance
_geom_bond_site_symmetry_2
_geom_bond_publ_flag
Pt N2 1.953(5) . ?
Pt N3 2.033(5) . ?
Pt N1 2.034(5) . ?
Pt Cl1 2.3045(13) . ?
N1 C1 1.334(8) . ?
N1 C5 1.367(8) . ?
N2 C6 1.347(8) . ?
N2 C10 1.347(8) . ?
N3 C15 1.350(7) . ?
N3 C11 1.362(8) . ?
C1 C2 1.374(9) . ?
C2 C3 1.348(10) . ?
C3 C4 1.407(10) . ?
C4 C5 1.382(9) . ?
C5 C6 1.474(9) . ?
C6 C7 1.386(9) . ?
C7 C8 1.394(10) . ?
C8 C9 1.373(9) . ?
C9 C10 1.380(8) . ?
C10 C11 1.466(8) . ?
C11 C12 1.370(9) . ?
C12 C13 1.381(9) . ?
C13 C14 1.379(9) . ?
C14 C15 1.385(9) . ?
N4 O1 1.209(8) . ?
N4 O2 1.221(8) . ?
N4 O3 1.332(7) . ?
N5 O4 1.224(7) . ?
N5 O5 1.233(7) . ?
N5 O6 1.313(7) . ?

loop_
_geom_hbond_atom_site_label_D
_geom_hbond_atom_site_label_H
_geom_hbond_atom_site_label_A
_geom_hbond_distance_DH
_geom_hbond_distance_HA
_geom_hbond_distance_DA
_geom_hbond_angle_DHA
_geom_hbond_site_symmetry_A
_geom_hbond_publ_flag
O6 H63 O3 0.98 1.58 2.477(7) 150.2 1 ?

loop_
_geom_torsion_atom_site_label_1
_geom_torsion_atom_site_label_2
_geom_torsion_atom_site_label_3
_geom_torsion_atom_site_label_4
_geom_torsion
_geom_torsion_site_symmetry_1
_geom_torsion_site_symmetry_2
_geom_torsion_site_symmetry_3
_geom_torsion_site_symmetry_4
_geom_torsion_publ_flag
C5 N1 C1 C2 1.8(8) . . . . ?
Pt N1 C1 C2 -178.8(5) . . . . ?
N1 C1 C2 C3 -1.9(10) . . . . ?
C1 C2 C3 C4 1.4(10) . . . . ?
C2 C3 C4 C5 -0.9(10) . . . . ?
C1 N1 C5 C4 -1.3(8) . . . . ?
Pt N1 C5 C4 179.2(5) . . . . ?
C1 N1 C5 C6 178.6(5) . . . . ?
Pt N1 C5 C6 -0.9(6) . . . . ?
C3 C4 C5 N1 0.8(9) . . . . ?
C3 C4 C5 C6 -179.1(5) . . . . ?
C10 N2 C6 C7 0.2(8) . . . . ?
Pt N2 C6 C7 -179.5(4) . . . . ?
C10 N2 C6 C5 -179.8(5) . . . . ?
Pt N2 C6 C5 0.5(6) . . . . ?
N1 C5 C6 N2 0.3(7) . . . . ?
C4 C5 C6 N2 -179.8(6) . . . . ?
N1 C5 C6 C7 -179.7(6) . . . . ?
C4 C5 C6 C7 0.2(10) . . . . ?
N2 C6 C7 C8 -0.4(9) . . . . ?
C5 C6 C7 C8 179.6(6) . . . . ?
C6 C7 C8 C9 0.1(9) . . . . ?
C7 C8 C9 C10 0.4(10) . . . . ?
C6 N2 C10 C9 0.3(9) . . . . ?
Pt N2 C10 C9 -179.9(4) . . . . ?
C6 N2 C10 C11 -179.4(5) . . . . ?
Pt N2 C10 C11 0.3(6) . . . . ?
C8 C9 C10 N2 -0.6(9) . . . . ?
C8 C9 C10 C11 179.0(6) . . . . ?
C15 N3 C11 C12 0.1(8) . . . . ?
Pt N3 C11 C12 179.8(4) . . . . ?
C15 N3 C11 C10 178.9(5) . . . . ?
Pt N3 C11 C10 -1.3(6) . . . . ?
N2 C10 C11 N3 0.7(7) . . . . ?
C9 C10 C11 N3 -179.0(6) . . . . ?
N2 C10 C11 C12 179.5(5) . . . . ?
C9 C10 C11 C12 -0.2(10) . . . . ?
N3 C11 C12 C13 -0.1(9) . . . . ?
C10 C11 C12 C13 -178.8(6) . . . . ?
C11 C12 C13 C14 0.3(9) . . . . ?
C12 C13 C14 C15 -0.5(9) . . . . ?
C11 N3 C15 C14 -0.3(8) . . . . ?
Pt N3 C15 C14 180.0(4) . . . . ?
C13 C14 C15 N3 0.5(9) . . . . ?
